data_7248637
loop_
_publ_author_name
'Alfuth, Jan'
'Czapik, Agnieszka'
'Zadykowicz, Beata'
'Olszewska, Teresa'

_publ_section_title
;
 Hydrogen and chalcogen bonds in crystals of chalcogenadiazolecarboxylic
 acids -- competition or cooperation?
;
_journal_issue 22
_journal_name_full CrystEngComm
_journal_page_first 2918
_journal_page_last 2927
_journal_paper_doi 10.1039/D4CE00273C
_journal_volume 26
_journal_year 2024
_chemical_formula_moiety 'C8 H6 N2 O2 Se'
_chemical_formula_sum 'C8 H6 N2 O2 Se'
_chemical_formula_weight 241.11
_space_group_crystal_system monoclinic
_space_group_IT_number 14
_space_group_name_Hall '-P 2yn'
_space_group_name_H-M_alt 'P 1 21/n 1'
_atom_sites_solution_hydrogens geom
_atom_sites_solution_primary direct
_audit_creation_method SHELXL-2019/3
_audit_update_record
;
2024-02-13 deposited with the CCDC.	2024-05-13 downloaded from the CCDC.
;
_cell_angle_alpha 90
_cell_angle_beta 95.3939(13)
_cell_angle_gamma 90
_cell_formula_units_Z 4
_cell_length_a 10.02071(14)
_cell_length_b 3.83488(5)
_cell_length_c 21.0716(3)
_cell_measurement_reflns_used 5694
_cell_measurement_temperature 130(2)
_cell_measurement_theta_max 76.2840
_cell_measurement_theta_min 4.1760
_cell_volume 806.159(19)
_computing_cell_refinement 'CrysAlisPro 1.171.42.55a (Rigaku OD, 2022)'
_computing_data_collection 'CrysAlisPro 1.171.42.55a (Rigaku OD, 2022)'
_computing_data_reduction 'CrysAlisPro 1.171.42.55a (Rigaku OD, 2022)'
_computing_structure_refinement 'SHELXL-2019/2 (Sheldrick, 2019)'
_computing_structure_solution 'SHELXT 2018/2 (Sheldrick, 2018)'
_diffrn_ambient_temperature 130(2)
_diffrn_detector_area_resol_mean 10.5384
_diffrn_measured_fraction_theta_full 0.999
_diffrn_measured_fraction_theta_max 0.988
_diffrn_measurement_device_type 'SuperNova, Single source at offset/far, Atlas'
_diffrn_measurement_method '\w scans'
_diffrn_radiation_type CuK\a
_diffrn_radiation_wavelength 1.54184
_diffrn_reflns_av_R_equivalents 0.0241
_diffrn_reflns_av_unetI/netI 0.0179
_diffrn_reflns_Laue_measured_fraction_full 0.999
_diffrn_reflns_Laue_measured_fraction_max 0.988
_diffrn_reflns_limit_h_max 12
_diffrn_reflns_limit_h_min -12
_diffrn_reflns_limit_k_max 4
_diffrn_reflns_limit_k_min -4
_diffrn_reflns_limit_l_max 25
_diffrn_reflns_limit_l_min -26
_diffrn_reflns_number 6542
_diffrn_reflns_point_group_measured_fraction_full 0.999
_diffrn_reflns_point_group_measured_fraction_max 0.988
_diffrn_reflns_theta_full 67.684
_diffrn_reflns_theta_max 76.139
_diffrn_reflns_theta_min 4.215
_diffrn_source 'micro-focus sealed X-ray tube'
_exptl_absorpt_coefficient_mu 6.042
_exptl_absorpt_correction_T_max 1.00000
_exptl_absorpt_correction_T_min 0.38227
_exptl_absorpt_correction_type multi-scan
_exptl_absorpt_process_details
;
CrysAlisPro 1.171.42.55a (Rigaku Oxford Diffraction, 2022)
Empirical absorption correction using spherical harmonics,
implemented in SCALE3 ABSPACK scaling algorithm.
;
_exptl_crystal_colour colourless
_exptl_crystal_density_diffrn 1.987
_exptl_crystal_description plank
_exptl_crystal_F_000 472
_exptl_crystal_size_max 0.450
_exptl_crystal_size_mid 0.100
_exptl_crystal_size_min 0.030
_refine_diff_density_max 0.316
_refine_diff_density_min -0.603
_refine_diff_density_rms 0.091
_refine_ls_extinction_method none
_refine_ls_goodness_of_fit_ref 1.078
_refine_ls_hydrogen_treatment constr
_refine_ls_matrix_type full
_refine_ls_number_parameters 119
_refine_ls_number_reflns 1662
_refine_ls_number_restraints 0
_refine_ls_restrained_S_all 1.078
_refine_ls_R_factor_all 0.0232
_refine_ls_R_factor_gt 0.0225
_refine_ls_shift/su_max 0.001
_refine_ls_shift/su_mean 0.000
_refine_ls_structure_factor_coef Fsqd
_refine_ls_weighting_details 'w=1/[\s^2^(Fo^2^)+(0.0363P)^2^+0.4479P] where P=(Fo^2^+2Fc^2^)/3'
_refine_ls_weighting_scheme calc
_refine_ls_wR_factor_gt 0.0585
_refine_ls_wR_factor_ref 0.0592
_reflns_Friedel_coverage 0.000
_reflns_number_gt 1604
_reflns_number_total 1662
_reflns_threshold_expression 'I > 2\s(I)'
_cod_data_source_file d4ce00273c2.cif
_cod_data_source_block 4Se
_cod_depositor_comments 'Adding full bibliography for 7248632--7248640.cif.'
_cod_original_cell_volume 806.16(2)
_cod_original_sg_symbol_H-M 'P 21/n'
_cod_database_code 7248637
_shelx_shelxl_version_number 2019/3
_shelx_space_group_comment
;
The symmetry employed for this shelxl refinement is uniquely defined
by the following loop, which should always be used as a source of
symmetry information in preference to the above space-group names.
They are only intended as comments.
;
_shelx_estimated_absorpt_t_min 0.172
_shelx_estimated_absorpt_t_max 0.840

loop_
_space_group_symop_operation_xyz
'x, y, z'
'-x+1/2, y+1/2, -z+1/2'
'-x, -y, -z'
'x-1/2, -y-1/2, z-1/2'

loop_
_atom_site_label
_atom_site_type_symbol
_atom_site_fract_x
_atom_site_fract_y
_atom_site_fract_z
_atom_site_U_iso_or_equiv
_atom_site_adp_type
_atom_site_occupancy
_atom_site_site_symmetry_order
_atom_site_calc_flag
_atom_site_refinement_flags_posn
_atom_site_refinement_flags_adp
_atom_site_refinement_flags_occupancy
_atom_site_disorder_assembly
_atom_site_disorder_group
Se2 Se 0.34885(2) 0.95953(5) 0.44087(2) 0.01621(9) Uani 1 1 d . . . . .
O1 O 0.87935(14) 0.3859(4) 0.37390(7) 0.0259(3) Uani 1 1 d . . . . .
O2 O 0.79989(14) 0.6731(5) 0.45473(7) 0.0328(4) Uani 1 1 d . . . . .
N3 N 0.52026(15) 0.8322(4) 0.43915(7) 0.0156(3) Uani 1 1 d . . . . .
N1 N 0.30143(15) 0.8219(5) 0.36080(7) 0.0191(3) Uani 1 1 d . . . . .
C9 C 0.53270(17) 0.6955(5) 0.38211(8) 0.0146(4) Uani 1 1 d . . . . .
C7 C 0.4128(2) 0.5543(5) 0.27556(10) 0.0206(4) Uani 1 1 d . . . . .
H7 H 0.333894 0.556416 0.246776 0.025 Uiso 1 1 calc R U . . .
C4 C 0.6536(2) 0.5537(5) 0.36051(10) 0.0162(4) Uani 1 1 d . . . . .
C8 C 0.41103(18) 0.6926(5) 0.33838(9) 0.0169(4) Uani 1 1 d . . . . .
C5 C 0.6477(2) 0.4189(5) 0.30022(9) 0.0189(4) Uani 1 1 d . . . . .
H5 H 0.726766 0.319973 0.286182 0.023 Uiso 1 1 calc R U . . .
C10 C 0.7817(2) 0.5489(5) 0.40260(10) 0.0187(4) Uani 1 1 d . . . . .
C6 C 0.5289(2) 0.4195(5) 0.25750(10) 0.0217(4) Uani 1 1 d . . . . .
H6 H 0.530781 0.324855 0.215930 0.026 Uiso 1 1 calc R U . . .
C11 C 1.0076(2) 0.3628(6) 0.41111(11) 0.0283(5) Uani 1 1 d . . . . .
H11A H 1.072704 0.251963 0.385622 0.042 Uiso 1 1 calc R U . . .
H11B H 0.998474 0.223390 0.449429 0.042 Uiso 1 1 calc R U . . .
H11C H 1.038727 0.597552 0.423518 0.042 Uiso 1 1 calc R U . . .

loop_
_atom_site_aniso_label
_atom_site_aniso_U_11
_atom_site_aniso_U_22
_atom_site_aniso_U_33
_atom_site_aniso_U_23
_atom_site_aniso_U_13
_atom_site_aniso_U_12
Se2 0.01345(13) 0.02002(14) 0.01544(13) -0.00073(7) 0.00285(8) 0.00242(6)
O1 0.0201(7) 0.0365(8) 0.0216(7) -0.0022(7) 0.0047(6) 0.0117(6)
O2 0.0185(7) 0.0498(10) 0.0298(8) -0.0178(8) 0.0009(6) 0.0070(7)
N3 0.0156(7) 0.0169(8) 0.0148(7) 0.0003(6) 0.0036(5) 0.0004(6)
N1 0.0179(7) 0.0222(9) 0.0167(8) 0.0009(7) -0.0005(6) -0.0001(6)
C9 0.0172(8) 0.0133(9) 0.0136(8) 0.0016(7) 0.0036(6) -0.0012(7)
C7 0.0235(10) 0.0217(10) 0.0161(10) -0.0013(7) 0.0000(8) -0.0036(8)
C4 0.0185(9) 0.0134(9) 0.0177(9) 0.0019(7) 0.0065(7) 0.0001(7)
C8 0.0173(8) 0.0171(9) 0.0162(9) 0.0022(7) 0.0016(7) -0.0010(7)
C5 0.0243(10) 0.0156(9) 0.0182(10) 0.0014(7) 0.0094(8) 0.0002(7)
C10 0.0171(10) 0.0175(9) 0.0228(11) 0.0001(7) 0.0089(8) 0.0020(7)
C6 0.0311(11) 0.0198(10) 0.0149(9) -0.0027(7) 0.0060(8) -0.0035(8)
C11 0.0166(9) 0.0341(12) 0.0344(12) -0.0015(10) 0.0029(8) 0.0085(9)

loop_
_atom_type_symbol
_atom_type_description
_atom_type_scat_dispersion_real
_atom_type_scat_dispersion_imag
_atom_type_scat_source
C C 0.0181 0.0091 'International Tables Vol C Tables 4.2.6.8 and 6.1.1.4'
H H 0.0000 0.0000 'International Tables Vol C Tables 4.2.6.8 and 6.1.1.4'
N N 0.0311 0.0180 'International Tables Vol C Tables 4.2.6.8 and 6.1.1.4'
O O 0.0492 0.0322 'International Tables Vol C Tables 4.2.6.8 and 6.1.1.4'
Se Se -0.7943 1.1372 'International Tables Vol C Tables 4.2.6.8 and 6.1.1.4'

loop_
_geom_angle_atom_site_label_1
_geom_angle_atom_site_label_2
_geom_angle_atom_site_label_3
_geom_angle
_geom_angle_site_symmetry_1
_geom_angle_site_symmetry_3
_geom_angle_publ_flag
N1 Se2 N3 94.06(7) . . ?
C10 O1 C11 115.50(17) . . ?
C9 N3 Se2 107.34(12) . . ?
C8 N1 Se2 106.84(12) . . ?
N3 C9 C4 126.04(17) . . ?
N3 C9 C8 115.54(16) . . ?
C4 C9 C8 118.42(16) . . ?
C6 C7 C8 119.08(19) . . ?
C6 C7 H7 120.5 . . ?
C8 C7 H7 120.5 . . ?
C5 C4 C9 118.18(19) . . ?
C5 C4 C10 120.50(18) . . ?
C9 C4 C10 121.32(17) . . ?
N1 C8 C7 123.35(17) . . ?
N1 C8 C9 116.21(16) . . ?
C7 C8 C9 120.43(17) . . ?
C4 C5 C6 123.16(19) . . ?
C4 C5 H5 118.4 . . ?
C6 C5 H5 118.4 . . ?
O2 C10 O1 122.8(2) . . ?
O2 C10 C4 126.18(18) . . ?
O1 C10 C4 111.04(17) . . ?
C7 C6 C5 120.70(19) . . ?
C7 C6 H6 119.6 . . ?
C5 C6 H6 119.6 . . ?
O1 C11 H11A 109.5 . . ?
O1 C11 H11B 109.5 . . ?
H11A C11 H11B 109.5 . . ?
O1 C11 H11C 109.5 . . ?
H11A C11 H11C 109.5 . . ?
H11B C11 H11C 109.5 . . ?

loop_
_geom_bond_atom_site_label_1
_geom_bond_atom_site_label_2
_geom_bond_distance
_geom_bond_site_symmetry_2
_geom_bond_publ_flag
Se2 N1 1.7889(16) . ?
Se2 N3 1.7893(15) . ?
O1 C10 1.351(2) . ?
O1 C11 1.444(2) . ?
O2 C10 1.195(3) . ?
N3 C9 1.328(2) . ?
N1 C8 1.331(2) . ?
C9 C4 1.440(3) . ?
C9 C8 1.458(2) . ?
C7 C6 1.360(3) . ?
C7 C8 1.428(3) . ?
C7 H7 0.9500 . ?
C4 C5 1.368(3) . ?
C4 C10 1.490(3) . ?
C5 C6 1.424(3) . ?
C5 H5 0.9500 . ?
C6 H6 0.9500 . ?
C11 H11A 0.9800 . ?
C11 H11B 0.9800 . ?
C11 H11C 0.9800 . ?

loop_
_geom_torsion_atom_site_label_1
_geom_torsion_atom_site_label_2
_geom_torsion_atom_site_label_3
_geom_torsion_atom_site_label_4
_geom_torsion
_geom_torsion_site_symmetry_1
_geom_torsion_site_symmetry_2
_geom_torsion_site_symmetry_3
_geom_torsion_site_symmetry_4
_geom_torsion_publ_flag
N1 Se2 N3 C9 -0.84(13) . . . . ?
N3 Se2 N1 C8 0.34(14) . . . . ?
Se2 N3 C9 C4 -178.93(15) . . . . ?
Se2 N3 C9 C8 1.12(19) . . . . ?
N3 C9 C4 C5 179.16(18) . . . . ?
C8 C9 C4 C5 -0.9(3) . . . . ?
N3 C9 C4 C10 -0.1(3) . . . . ?
C8 C9 C4 C10 179.85(16) . . . . ?
Se2 N1 C8 C7 179.73(15) . . . . ?
Se2 N1 C8 C9 0.2(2) . . . . ?
C6 C7 C8 N1 -178.29(19) . . . . ?
C6 C7 C8 C9 1.2(3) . . . . ?
N3 C9 C8 N1 -1.0(2) . . . . ?
C4 C9 C8 N1 179.09(17) . . . . ?
N3 C9 C8 C7 179.52(17) . . . . ?
C4 C9 C8 C7 -0.4(3) . . . . ?
C9 C4 C5 C6 1.5(3) . . . . ?
C10 C4 C5 C6 -179.22(17) . . . . ?
C11 O1 C10 O2 1.5(3) . . . . ?
C11 O1 C10 C4 -179.23(17) . . . . ?
C5 C4 C10 O2 176.3(2) . . . . ?
C9 C4 C10 O2 -4.4(3) . . . . ?
C5 C4 C10 O1 -2.9(3) . . . . ?
C9 C4 C10 O1 176.32(17) . . . . ?
C8 C7 C6 C5 -0.6(3) . . . . ?
C4 C5 C6 C7 -0.8(3) . . . . ?
